data_2018887
loop_
_publ_author_name
'Zhang, Yue-Feng'
'Ma, Jian-Ping'
'Liu, Qi-Kui'
'Dong, Yu-Bin'

_publ_section_title
;
 Three isomorphous two-dimensional coordination polymers generated from a
 benzimidazole bridging ligand and Zn<i>X</i>~2~ (<i>X</i> = Cl, Br and I)
;
_journal_coeditor_code BG3155
_journal_issue 4
_journal_name_full 'Acta Crystallographica Section C'
_journal_page_first 367
_journal_page_last 371
_journal_paper_doi 10.1107/S0108270113005982
_journal_volume 69
_journal_year 2013
_chemical_formula_iupac '[Zn (C26 H18 N3 O2) Br]'
_chemical_formula_moiety 'C26 H18 Br N3 O2 Zn'
_chemical_formula_sum 'C26 H18 Br N3 O2 Zn'
_chemical_formula_weight 549.71
_chemical_name_systematic
<i>catena</i>-Poly[bromido(\m~3~-4-{2-[3-(pyridin-4-yl)phenyl]-1<i>H</i>-benzimidazol-1-ylmethyl}benzoato)zinc(II)]
_space_group_IT_number 14
_symmetry_cell_setting monoclinic
_symmetry_space_group_name_Hall '-P 2yn'
_symmetry_space_group_name_H-M 'P 1 21/n 1'
_atom_sites_solution_hydrogens geom
_atom_sites_solution_primary direct
_atom_sites_solution_secondary difmap
_audit_creation_method SHELXL97
_cell_angle_alpha 90.00
_cell_angle_beta 105.568(5)
_cell_angle_gamma 90.00
_cell_formula_units_Z 4
_cell_length_a 13.046(4)
_cell_length_b 10.276(3)
_cell_length_c 17.437(5)
_cell_measurement_reflns_used 1509
_cell_measurement_temperature 298(2)
_cell_measurement_theta_max 18.898
_cell_measurement_theta_min 2.560
_cell_volume 2251.9(12)
_computing_cell_refinement 'SMART (Bruker, 2003)'
_computing_data_collection 'SMART (Bruker, 2003)'
_computing_data_reduction 'SAINT (Bruker, 2003)'
_computing_molecular_graphics 'SHELXTL (Sheldrick, 2008)'
_computing_publication_material 'SHELXTL (Sheldrick, 2008)'
_computing_structure_refinement 'SHELXL97 (Sheldrick, 2008)'
_computing_structure_solution 'SHELXS97 (Sheldrick, 2008)'
_diffrn_ambient_temperature 298(2)
_diffrn_measured_fraction_theta_full 0.999
_diffrn_measured_fraction_theta_max 0.999
_diffrn_measurement_device_type 'Bruker SMART CCD area-detector'
_diffrn_measurement_method '\f and \w'
_diffrn_radiation_monochromator graphite
_diffrn_radiation_source 'fine-focus sealed tube'
_diffrn_radiation_type MoK\a
_diffrn_radiation_wavelength 0.71073
_diffrn_reflns_av_R_equivalents 0.0624
_diffrn_reflns_av_sigmaI/netI 0.1076
_diffrn_reflns_limit_h_max 14
_diffrn_reflns_limit_h_min -15
_diffrn_reflns_limit_k_max 11
_diffrn_reflns_limit_k_min -12
_diffrn_reflns_limit_l_max 20
_diffrn_reflns_limit_l_min -18
_diffrn_reflns_number 11194
_diffrn_reflns_theta_full 25.10
_diffrn_reflns_theta_max 25.10
_diffrn_reflns_theta_min 1.74
_exptl_absorpt_coefficient_mu 2.894
_exptl_absorpt_correction_T_max 0.8231
_exptl_absorpt_correction_T_min 0.7413
_exptl_absorpt_correction_type multi-scan
_exptl_absorpt_process_details '(SADABS; Bruker, 2003)'
_exptl_crystal_colour yellow
_exptl_crystal_density_diffrn 1.621
_exptl_crystal_density_method 'not measured'
_exptl_crystal_description bar
_exptl_crystal_F_000 1104
_exptl_crystal_size_max 0.11
_exptl_crystal_size_mid 0.09
_exptl_crystal_size_min 0.07
_refine_diff_density_max 0.554
_refine_diff_density_min -0.471
_refine_ls_extinction_method none
_refine_ls_goodness_of_fit_ref 0.816
_refine_ls_hydrogen_treatment constr
_refine_ls_matrix_type full
_refine_ls_number_parameters 298
_refine_ls_number_reflns 4005
_refine_ls_number_restraints 0
_refine_ls_restrained_S_all 0.816
_refine_ls_R_factor_all 0.0981
_refine_ls_R_factor_gt 0.0446
_refine_ls_shift/su_max 0.001
_refine_ls_shift/su_mean 0.000
_refine_ls_structure_factor_coef Fsqd
_refine_ls_weighting_details 'calc w = 1/[\s^2^(Fo^2^)+(0.0265P)^2^+0.0000P] where P=(Fo^2^+2Fc^2^)/3'
_refine_ls_weighting_scheme calc
_refine_ls_wR_factor_gt 0.0706
_refine_ls_wR_factor_ref 0.0808
_reflns_number_gt 2162
_reflns_number_total 4005
_reflns_threshold_expression I>2\s(I)
_cod_data_source_file bg3155.cif
_cod_data_source_block II
_cod_original_cell_volume 2252.0(12)
_cod_original_sg_symbol_Hall -P2yn
_cod_original_sg_symbol_H-M P21/n
_cod_database_code 2018887
_cod_database_fobs_code 2018887

loop_
_symmetry_equiv_pos_as_xyz
'x, y, z'
'-x+1/2, y+1/2, -z+1/2'
'-x, -y, -z'
'x-1/2, -y-1/2, z-1/2'

loop_
_atom_site_type_symbol
_atom_site_label
_atom_site_fract_x
_atom_site_fract_y
_atom_site_fract_z
_atom_site_U_iso_or_equiv
_atom_site_adp_type
_atom_site_calc_flag
_atom_site_refinement_flags
_atom_site_occupancy
_atom_site_symmetry_multiplicity
C C1 0.9109(4) 1.2264(6) 0.6107(3) 0.0424(13) Uani d . 1 1
C C2 0.8788(3) 1.1320(5) 0.5416(3) 0.0371(12) Uani d . 1 1
C C3 0.8303(4) 1.1750(5) 0.4656(3) 0.0444(13) Uani d . 1 1
H H3 0.8162 1.2632 0.4563 0.053 Uiso calc R 1 1
C C4 0.8023(4) 1.0873(5) 0.4025(3) 0.0478(14) Uani d . 1 1
H H4 0.7706 1.1180 0.3515 0.057 Uiso calc R 1 1
C C5 0.8205(3) 0.9566(5) 0.4142(3) 0.0343(11) Uani d . 1 1
C C6 0.8688(3) 0.9139(5) 0.4902(3) 0.0421(13) Uani d . 1 1
H H6 0.8825 0.8257 0.4996 0.050 Uiso calc R 1 1
C C7 0.8971(3) 1.0020(5) 0.5527(3) 0.0452(14) Uani d . 1 1
H H7 0.9296 0.9713 0.6036 0.054 Uiso calc R 1 1
C C8 0.7889(3) 0.8580(4) 0.3466(2) 0.0394(12) Uani d . 1 1
H H8A 0.8515 0.8356 0.3294 0.047 Uiso calc R 1 1
H H8B 0.7642 0.7793 0.3667 0.047 Uiso calc R 1 1
C C9 0.6006(4) 0.9025(4) 0.2694(3) 0.0356(12) Uani d . 1 1
C C10 0.5488(4) 0.8353(5) 0.3240(3) 0.0368(12) Uani d . 1 1
C C11 0.4732(4) 0.7424(5) 0.2930(3) 0.0533(15) Uani d . 1 1
H H11 0.4560 0.7238 0.2388 0.064 Uiso calc R 1 1
C C12 0.4229(4) 0.6768(5) 0.3411(3) 0.0639(17) Uani d . 1 1
H H12 0.3725 0.6133 0.3196 0.077 Uiso calc R 1 1
C C13 0.4470(4) 0.7052(5) 0.4216(3) 0.0558(15) Uani d . 1 1
H H13 0.4128 0.6603 0.4539 0.067 Uiso calc R 1 1
C C14 0.5218(4) 0.8000(5) 0.4547(3) 0.0387(12) Uani d . 1 1
C C15 0.5724(3) 0.8635(4) 0.4048(3) 0.0345(12) Uani d . 1 1
H H15 0.6232 0.9266 0.4259 0.041 Uiso calc R 1 1
C C16 0.5460(4) 0.8339(5) 0.5405(3) 0.0361(12) Uani d . 1 1
C C17 0.4840(4) 0.7881(5) 0.5886(3) 0.0480(14) Uani d . 1 1
H H17 0.4258 0.7349 0.5671 0.058 Uiso calc R 1 1
C C18 0.5091(4) 0.8216(5) 0.6680(3) 0.0517(14) Uani d . 1 1
H H18 0.4672 0.7876 0.6987 0.062 Uiso calc R 1 1
C C19 0.6483(4) 0.9450(5) 0.6579(3) 0.0461(13) Uani d . 1 1
H H19 0.7047 1.0002 0.6808 0.055 Uiso calc R 1 1
C C20 0.6296(4) 0.9141(5) 0.5777(3) 0.0447(13) Uani d . 1 1
H H20 0.6739 0.9477 0.5488 0.054 Uiso calc R 1 1
C C21 0.7248(4) 0.9568(5) 0.2095(3) 0.0368(12) Uani d . 1 1
C C22 0.6233(4) 0.9894(4) 0.1623(3) 0.0379(13) Uani d . 1 1
C C23 0.6128(4) 1.0407(5) 0.0860(3) 0.0458(13) Uani d . 1 1
H H23 0.5467 1.0656 0.0537 0.055 Uiso calc R 1 1
C C24 0.7025(5) 1.0528(5) 0.0605(3) 0.0513(14) Uani d . 1 1
H H24 0.6967 1.0827 0.0091 0.062 Uiso calc R 1 1
C C25 0.8021(5) 1.0217(5) 0.1093(3) 0.0550(15) Uani d . 1 1
H H25 0.8615 1.0335 0.0902 0.066 Uiso calc R 1 1
C C26 0.8161(4) 0.9736(5) 0.1856(3) 0.0477(13) Uani d . 1 1
H H26 0.8831 0.9539 0.2185 0.057 Uiso calc R 1 1
Br Br1 0.25500(4) 0.88562(6) 0.14695(3) 0.0644(2) Uani d . 1 1
N N1 0.5893(3) 0.8994(4) 0.7036(2) 0.0408(10) Uani d . 1 1
N N2 0.5465(3) 0.9561(4) 0.2007(2) 0.0378(10) Uani d . 1 1
N N3 0.7066(3) 0.9034(4) 0.2782(2) 0.0355(10) Uani d . 1 1
O O1 0.8729(3) 1.3376(3) 0.59808(18) 0.0586(10) Uani d . 1 1
O O2 0.9719(3) 1.1888(4) 0.6723(2) 0.0682(12) Uani d . 1 1
Zn Zn1 0.39633(4) 1.03479(6) 0.18244(3) 0.04375(18) Uani d . 1 1

loop_
_atom_site_aniso_label
_atom_site_aniso_U_11
_atom_site_aniso_U_22
_atom_site_aniso_U_33
_atom_site_aniso_U_12
_atom_site_aniso_U_13
_atom_site_aniso_U_23
C1 0.034(3) 0.057(4) 0.037(3) -0.003(3) 0.011(3) -0.012(3)
C2 0.031(3) 0.038(4) 0.042(3) 0.004(2) 0.010(2) -0.003(2)
C3 0.049(3) 0.037(3) 0.045(3) 0.004(3) 0.009(3) -0.002(3)
C4 0.055(3) 0.047(4) 0.035(3) 0.009(3) 0.001(3) 0.003(3)
C5 0.028(3) 0.038(3) 0.034(3) 0.003(3) 0.005(2) -0.003(2)
C6 0.045(3) 0.037(4) 0.042(3) 0.011(3) 0.008(3) 0.004(3)
C7 0.038(3) 0.059(4) 0.033(3) 0.002(3) -0.001(2) 0.000(3)
C8 0.039(3) 0.039(3) 0.038(3) 0.004(2) 0.007(2) 0.000(2)
C9 0.044(3) 0.034(3) 0.027(3) -0.002(3) 0.007(2) -0.001(2)
C10 0.039(3) 0.037(3) 0.031(3) 0.006(2) 0.004(2) 0.007(2)
C11 0.062(4) 0.060(4) 0.035(3) -0.013(3) 0.008(3) 0.002(3)
C12 0.077(4) 0.065(4) 0.045(4) -0.031(3) 0.009(3) -0.003(3)
C13 0.066(4) 0.060(4) 0.044(4) -0.015(3) 0.019(3) 0.006(3)
C14 0.039(3) 0.039(4) 0.038(3) 0.004(3) 0.010(3) 0.003(2)
C15 0.031(3) 0.033(3) 0.037(3) 0.001(2) 0.005(2) -0.002(2)
C16 0.037(3) 0.041(3) 0.032(3) 0.006(2) 0.014(2) 0.009(2)
C17 0.051(3) 0.054(4) 0.040(3) -0.007(3) 0.012(3) -0.002(3)
C18 0.060(4) 0.063(4) 0.039(3) -0.005(3) 0.024(3) 0.007(3)
C19 0.040(3) 0.053(4) 0.045(3) -0.001(3) 0.011(3) 0.004(3)
C20 0.046(3) 0.055(4) 0.036(3) -0.004(3) 0.018(3) 0.001(2)
C21 0.044(3) 0.034(3) 0.031(3) 0.000(3) 0.005(2) -0.010(2)
C22 0.051(3) 0.036(4) 0.028(3) -0.009(2) 0.013(3) -0.004(2)
C23 0.062(4) 0.035(3) 0.037(3) -0.008(3) 0.007(3) -0.006(2)
C24 0.076(4) 0.043(4) 0.038(3) -0.011(3) 0.022(3) -0.007(3)
C25 0.071(4) 0.044(4) 0.064(4) -0.011(3) 0.043(3) -0.010(3)
C26 0.047(3) 0.044(4) 0.059(4) -0.004(3) 0.025(3) -0.006(3)
Br1 0.0577(4) 0.0680(5) 0.0661(4) -0.0171(3) 0.0141(3) -0.0023(3)
N1 0.043(3) 0.041(3) 0.039(3) -0.002(2) 0.013(2) 0.002(2)
N2 0.035(2) 0.044(3) 0.033(2) -0.003(2) 0.0057(19) 0.005(2)
N3 0.034(2) 0.042(3) 0.027(2) 0.006(2) 0.0041(19) -0.0030(18)
O1 0.080(3) 0.045(3) 0.047(2) 0.001(2) 0.0105(19) -0.0118(18)
O2 0.068(3) 0.081(3) 0.045(2) 0.017(2) -0.005(2) -0.018(2)
Zn1 0.0465(4) 0.0475(4) 0.0364(4) -0.0007(3) 0.0094(3) 0.0049(3)

loop_
_atom_type_symbol
_atom_type_description
_atom_type_scat_dispersion_real
_atom_type_scat_dispersion_imag
_atom_type_scat_source
C C 0.0033 0.0016 'International Tables Vol C Tables 4.2.6.8 and 6.1.1.4'
H H 0.0000 0.0000 'International Tables Vol C Tables 4.2.6.8 and 6.1.1.4'
N N 0.0061 0.0033 'International Tables Vol C Tables 4.2.6.8 and 6.1.1.4'
O O 0.0106 0.0060 'International Tables Vol C Tables 4.2.6.8 and 6.1.1.4'
Zn Zn 0.2839 1.4301 'International Tables Vol C Tables 4.2.6.8 and 6.1.1.4'
Br Br -0.2901 2.4595 'International Tables Vol C Tables 4.2.6.8 and 6.1.1.4'

loop_
_geom_angle_atom_site_label_1
_geom_angle_atom_site_label_2
_geom_angle_atom_site_label_3
_geom_angle_site_symmetry_1
_geom_angle_site_symmetry_3
_geom_angle
O2 C1 O1 . . 125.8(5)
O2 C1 C2 . . 118.3(5)
O1 C1 C2 . . 115.9(5)
C7 C2 C3 . . 117.9(4)
C7 C2 C1 . . 121.0(5)
C3 C2 C1 . . 121.1(5)
C2 C3 C4 . . 120.5(5)
C2 C3 H3 . . 119.8
C4 C3 H3 . . 119.8
C5 C4 C3 . . 121.3(5)
C5 C4 H4 . . 119.4
C3 C4 H4 . . 119.4
C4 C5 C6 . . 118.2(4)
C4 C5 C8 . . 122.5(4)
C6 C5 C8 . . 119.4(4)
C5 C6 C7 . . 120.3(5)
C5 C6 H6 . . 119.9
C7 C6 H6 . . 119.9
C2 C7 C6 . . 121.9(4)
C2 C7 H7 . . 119.1
C6 C7 H7 . . 119.1
N3 C8 C5 . . 114.1(4)
N3 C8 H8A . . 108.7
C5 C8 H8A . . 108.7
N3 C8 H8B . . 108.7
C5 C8 H8B . . 108.7
H8A C8 H8B . . 107.6
N2 C9 N3 . . 112.3(4)
N2 C9 C10 . . 123.1(4)
N3 C9 C10 . . 124.2(4)
C11 C10 C15 . . 118.9(4)
C11 C10 C9 . . 118.4(4)
C15 C10 C9 . . 122.7(4)
C12 C11 C10 . . 120.8(5)
C12 C11 H11 . . 119.6
C10 C11 H11 . . 119.6
C11 C12 C13 . . 120.0(5)
C11 C12 H12 . . 120.0
C13 C12 H12 . . 120.0
C12 C13 C14 . . 120.8(5)
C12 C13 H13 . . 119.6
C14 C13 H13 . . 119.6
C15 C14 C13 . . 117.9(4)
C15 C14 C16 . . 120.9(4)
C13 C14 C16 . . 121.2(4)
C14 C15 C10 . . 121.7(4)
C14 C15 H15 . . 119.2
C10 C15 H15 . . 119.2
C20 C16 C17 . . 115.5(4)
C20 C16 C14 . . 122.7(4)
C17 C16 C14 . . 121.8(4)
C18 C17 C16 . . 120.1(5)
C18 C17 H17 . . 120.0
C16 C17 H17 . . 120.0
N1 C18 C17 . . 124.3(4)
N1 C18 H18 . . 117.9
C17 C18 H18 . . 117.9
N1 C19 C20 . . 123.2(5)
N1 C19 H19 . . 118.4
C20 C19 H19 . . 118.4
C16 C20 C19 . . 120.8(4)
C16 C20 H20 . . 119.6
C19 C20 H20 . . 119.6
C26 C21 N3 . . 132.2(4)
C26 C21 C22 . . 123.4(4)
N3 C21 C22 . . 104.3(4)
N2 C22 C21 . . 110.3(4)
N2 C22 C23 . . 130.6(5)
C21 C22 C23 . . 119.0(4)
C24 C23 C22 . . 118.0(5)
C24 C23 H23 . . 121.0
C22 C23 H23 . . 121.0
C23 C24 C25 . . 121.6(5)
C23 C24 H24 . . 119.2
C25 C24 H24 . . 119.2
C26 C25 C24 . . 122.1(5)
C26 C25 H25 . . 118.9
C24 C25 H25 . . 118.9
C21 C26 C25 . . 115.8(5)
C21 C26 H26 . . 122.1
C25 C26 H26 . . 122.1
C18 N1 C19 . . 116.1(4)
C18 N1 Zn1 . 3_676 120.3(3)
C19 N1 Zn1 . 3_676 122.9(3)
C9 N2 C22 . . 104.9(4)
C9 N2 Zn1 . . 123.5(3)
C22 N2 Zn1 . . 127.3(3)
C9 N3 C21 . . 108.1(4)
C9 N3 C8 . . 126.9(4)
C21 N3 C8 . . 125.0(4)
C1 O1 Zn1 . 4_686 121.0(3)
O1 Zn1 N1 4_585 3_676 117.81(16)
O1 Zn1 N2 4_585 . 109.49(15)
N1 Zn1 N2 3_676 . 98.19(14)
O1 Zn1 Br1 4_585 . 106.82(11)
N1 Zn1 Br1 3_676 . 109.29(11)
N2 Zn1 Br1 . . 115.49(11)

loop_
_geom_bond_atom_site_label_1
_geom_bond_atom_site_label_2
_geom_bond_site_symmetry_2
_geom_bond_distance
_geom_bond_publ_flag
C1 O2 . 1.216(5) ?
C1 O1 . 1.241(6) ?
C1 C2 . 1.515(6) ?
C2 C7 . 1.362(6) ?
C2 C3 . 1.380(6) ?
C3 C4 . 1.392(6) ?
C3 H3 . 0.9300 ?
C4 C5 . 1.369(6) ?
C4 H4 . 0.9300 ?
C5 C6 . 1.377(5) ?
C5 C8 . 1.525(6) ?
C6 C7 . 1.389(6) ?
C6 H6 . 0.9300 ?
C7 H7 . 0.9300 ?
C8 N3 . 1.452(5) ?
C8 H8A . 0.9700 ?
C8 H8B . 0.9700 ?
C9 N2 . 1.334(5) ?
C9 N3 . 1.349(5) ?
C9 C10 . 1.478(6) ?
C10 C11 . 1.374(6) ?
C10 C15 . 1.390(5) ?
C11 C12 . 1.373(6) ?
C11 H11 . 0.9300 ?
C12 C13 . 1.384(6) ?
C12 H12 . 0.9300 ?
C13 C14 . 1.390(6) ?
C13 H13 . 0.9300 ?
C14 C15 . 1.388(5) ?
C14 C16 . 1.485(6) ?
C15 H15 . 0.9300 ?
C16 C20 . 1.382(6) ?
C16 C17 . 1.394(5) ?
C17 C18 . 1.379(6) ?
C17 H17 . 0.9300 ?
C18 N1 . 1.331(5) ?
C18 H18 . 0.9300 ?
C19 N1 . 1.333(5) ?
C19 C20 . 1.390(6) ?
C19 H19 . 0.9300 ?
C20 H20 . 0.9300 ?
C21 C26 . 1.375(6) ?
C21 N3 . 1.394(5) ?
C21 C22 . 1.400(6) ?
C22 N2 . 1.390(5) ?
C22 C23 . 1.403(6) ?
C23 C24 . 1.365(6) ?
C23 H23 . 0.9300 ?
C24 C25 . 1.387(6) ?
C24 H24 . 0.9300 ?
C25 C26 . 1.384(6) ?
C25 H25 . 0.9300 ?
C26 H26 . 0.9300 ?
Zn1 Br1 . 2.3495(9) y
Zn1 N2 . 2.064(4) y
Zn1 O1 4_585 1.933(3) y
Zn1 N1 3_676 2.059(4) y

loop_
_geom_torsion_atom_site_label_1
_geom_torsion_atom_site_label_2
_geom_torsion_atom_site_label_3
_geom_torsion_atom_site_label_4
_geom_torsion_site_symmetry_4
_geom_torsion
O2 C1 C2 C7 . 14.8(7)
O1 C1 C2 C7 . -166.5(4)
O2 C1 C2 C3 . -165.1(4)
O1 C1 C2 C3 . 13.6(6)
C7 C2 C3 C4 . -0.6(7)
C1 C2 C3 C4 . 179.3(4)
C2 C3 C4 C5 . 1.0(7)
C3 C4 C5 C6 . -0.9(7)
C3 C4 C5 C8 . 178.9(4)
C4 C5 C6 C7 . 0.5(7)
C8 C5 C6 C7 . -179.3(4)
C3 C2 C7 C6 . 0.2(7)
C1 C2 C7 C6 . -179.7(4)
C5 C6 C7 C2 . -0.1(7)
C4 C5 C8 N3 . -21.4(6)
C6 C5 C8 N3 . 158.4(4)
N2 C9 C10 C11 . 49.6(7)
N3 C9 C10 C11 . -122.2(5)
N2 C9 C10 C15 . -129.4(5)
N3 C9 C10 C15 . 58.8(6)
C15 C10 C11 C12 . -1.1(8)
C9 C10 C11 C12 . 179.8(5)
C10 C11 C12 C13 . 0.9(8)
C11 C12 C13 C14 . 0.2(8)
C12 C13 C14 C15 . -1.0(7)
C12 C13 C14 C16 . 178.2(4)
C13 C14 C15 C10 . 0.7(7)
C16 C14 C15 C10 . -178.4(4)
C11 C10 C15 C14 . 0.3(7)
C9 C10 C15 C14 . 179.3(4)
C15 C14 C16 C20 . -10.1(7)
C13 C14 C16 C20 . 170.8(5)
C15 C14 C16 C17 . 168.9(4)
C13 C14 C16 C17 . -10.2(7)
C20 C16 C17 C18 . -1.0(7)
C14 C16 C17 C18 . 179.9(4)
C16 C17 C18 N1 . 1.6(8)
C17 C16 C20 C19 . -0.1(7)
C14 C16 C20 C19 . 178.9(4)
N1 C19 C20 C16 . 0.9(7)
C26 C21 C22 N2 . 177.3(4)
N3 C21 C22 N2 . -0.4(5)
C26 C21 C22 C23 . 0.7(7)
N3 C21 C22 C23 . -177.0(4)
N2 C22 C23 C24 . -173.9(5)
C21 C22 C23 C24 . 1.9(7)
C22 C23 C24 C25 . -3.1(7)
C23 C24 C25 C26 . 1.7(8)
N3 C21 C26 C25 . 174.9(5)
C22 C21 C26 C25 . -2.1(7)
C24 C25 C26 C21 . 0.9(7)
C17 C18 N1 C19 . -0.8(7)
C17 C18 N1 Zn1 3_676 170.2(4)
C20 C19 N1 C18 . -0.5(7)
C20 C19 N1 Zn1 3_676 -171.2(3)
N3 C9 N2 C22 . 2.0(5)
C10 C9 N2 C22 . -170.7(4)
N3 C9 N2 Zn1 . -156.4(3)
C10 C9 N2 Zn1 . 30.9(6)
C21 C22 N2 C9 . -0.9(5)
C23 C22 N2 C9 . 175.1(5)
C21 C22 N2 Zn1 . 156.3(3)
C23 C22 N2 Zn1 . -27.6(7)
N2 C9 N3 C21 . -2.3(5)
C10 C9 N3 C21 . 170.3(4)
N2 C9 N3 C8 . 177.4(4)
C10 C9 N3 C8 . -10.0(7)
C26 C21 N3 C9 . -175.8(5)
C22 C21 N3 C9 . 1.6(5)
C26 C21 N3 C8 . 4.5(8)
C22 C21 N3 C8 . -178.2(4)
C5 C8 N3 C9 . -82.4(5)
C5 C8 N3 C21 . 97.3(5)
O2 C1 O1 Zn1 4_686 -6.5(7)
C2 C1 O1 Zn1 4_686 174.8(3)
C9 N2 Zn1 O1 4_585 155.6(3)
C22 N2 Zn1 O1 4_585 2.2(4)
C9 N2 Zn1 N1 3_676 32.2(4)
C22 N2 Zn1 N1 3_676 -121.2(4)
C9 N2 Zn1 Br1 . -83.8(4)
C22 N2 Zn1 Br1 . 122.8(3)
